data_1001645
loop_
_publ_author_name
'Hervieu, M'
'Michel, C'
'Genouel, R'
'Maignan, A'
'Raveau, B'

_publ_section_title
;
The layered manganocuprate Eu3 Ba2 Mn2 Cu2 O12 : an intergrowth between
the "123" and "0201" structures
;
_journal_coden_ASTM JSSCBI
_journal_name_full 'Journal of Solid State Chemistry'
_journal_page_first 1
_journal_page_last 6
_journal_paper_doi 10.1006/jssc.1995.1094
_journal_volume 115
_journal_year 1995
_chemical_formula_structural 'Eu3 Ba2 Mn2 Cu2 O12'
_chemical_formula_sum 'Ba2 Cu2 Eu3 Mn2 O12'
_chemical_name_systematic
;
Trieuropium dibarium manganese(III) manganese(IV) dicopper oxide
;
_space_group_IT_number 139
_symmetry_cell_setting tetragonal
_symmetry_Int_Tables_number 139
_symmetry_space_group_name_Hall '-I 4 2'
_symmetry_space_group_name_H-M 'I 4/m m m'
_cell_angle_alpha 90
_cell_angle_beta 90
_cell_angle_gamma 90
_cell_formula_units_Z 2
_cell_length_a 3.8826(1)
_cell_length_b 3.8826(1)
_cell_length_c 35.26599(100)
_cell_volume 531.6
_refine_ls_R_factor_all 0.063
_cod_database_code 1001645

loop_
_symmetry_equiv_pos_as_xyz
x,y,z
-x,-y,z
-x,y,z
x,-y,z
-y,x,z
y,-x,z
y,x,z
-y,-x,z
-x,-y,-z
x,y,-z
x,-y,-z
-x,y,-z
y,-x,-z
-y,x,-z
-y,-x,-z
y,x,-z
1/2+x,1/2+y,1/2+z
1/2-x,1/2-y,1/2+z
1/2-x,1/2+y,1/2+z
1/2+x,1/2-y,1/2+z
1/2-y,1/2+x,1/2+z
1/2+y,1/2-x,1/2+z
1/2+y,1/2+x,1/2+z
1/2-y,1/2-x,1/2+z
1/2-x,1/2-y,1/2-z
1/2+x,1/2+y,1/2-z
1/2+x,1/2-y,1/2-z
1/2-x,1/2+y,1/2-z
1/2+y,1/2-x,1/2-z
1/2-y,1/2+x,1/2-z
1/2-y,1/2-x,1/2-z
1/2+y,1/2+x,1/2-z

loop_
_atom_site_label
_atom_site_type_symbol
_atom_site_symmetry_multiplicity
_atom_site_Wyckoff_symbol
_atom_site_fract_x
_atom_site_fract_y
_atom_site_fract_z
_atom_site_occupancy
_atom_site_attached_hydrogens
_atom_site_calc_flag
Eu1 Eu3+ 2 b 0. 0. 0.5 1. 0 d
Eu2 Eu3+ 4 e 0. 0. 0.7127(1) 1. 0 d
Ba1 Ba2+ 4 e 0. 0. 0.6049(1) 1. 0 d
Cu1 Cu2+ 4 e 0. 0. 0.0470(2) 1. 0 d
Mn1 Mn4+ 4 e 0. 0. 0.1664(2) 1. 0 d
O1 O2- 8 g 0.5 0. 0.0409(5) 1. 0 d
O2 O2- 4 e 0. 0. 0.1144(7) 1. 0 d
O3 O2- 8 g 0.5 0. 0.1732(5) 1. 0 d
O4 O2- 4 e 0. 0. 0.220(1) 1. 0 d

loop_
_atom_type_symbol
_atom_type_oxidation_number
Eu3+ 3.000
Ba2+ 2.000
Cu2+ 2.000
Mn4+ 3.500
O2- -2.000
